data_4126390
loop_
_publ_author_name
'Wang, Yuwen'
'Kostenko, Arseni'
'Yao, Shenglai'
'Driess, Matthias'

_publ_section_title
;
 Divalent Silicon-Assisted Activation of Dihydrogen in a
 Bis(N-heterocyclic silylene)xanthene Nickel(0) Complex for Efficient
 Catalytic Hydrogenation of Olefins.
;
_journal_name_full 'Journal of the American Chemical Society'
_journal_paper_doi 10.1021/jacs.7b07167
_journal_year 2017
_chemical_formula_sum 'C51 H76 N4 Ni O P2 Si2'
_chemical_formula_weight 937.99
_chemical_name_systematic
;
 ?
;
_space_group_IT_number 2
_symmetry_cell_setting triclinic
_symmetry_space_group_name_Hall '-P 1'
_symmetry_space_group_name_H-M 'P -1'
_atom_sites_solution_hydrogens geom
_atom_sites_solution_primary direct
_atom_sites_solution_secondary difmap
_audit_creation_method 'CrysAlisPro 1.171.38.43c (Rigaku OD, 2015)'
_cell_angle_alpha 103.260(3)
_cell_angle_beta 100.102(2)
_cell_angle_gamma 105.877(2)
_cell_formula_units_Z 2
_cell_length_a 11.2230(3)
_cell_length_b 12.2612(3)
_cell_length_c 20.7900(7)
_cell_measurement_reflns_used 11754
_cell_measurement_temperature 150(2)
_cell_measurement_theta_max 73.3330
_cell_measurement_theta_min 3.8930
_cell_volume 2590.25(14)
_computing_cell_refinement 'CrysAlisPro 1.171.38.43c (Rigaku OD, 2015)'
_computing_data_collection 'CrysAlisPro 1.171.38.43c (Rigaku OD, 2015)'
_computing_data_reduction 'CrysAlisPro 1.171.38.43c (Rigaku OD, 2015)'
_computing_structure_refinement 'SHELXL-97 (Sheldrick, 1997)'
_computing_structure_solution 'SHELXS-97 (Sheldrick, 1990)'
_diffrn_ambient_temperature 150(2)
_diffrn_measured_fraction_theta_full 0.996
_diffrn_measured_fraction_theta_max 0.996
_diffrn_measurement_device 'four-circle diffractometer'
_diffrn_measurement_device_type 'SuperNova, Single source at offset, Atlas'
_diffrn_radiation_monochromator mirror
_diffrn_radiation_source 'fine-focus sealed tube'
_diffrn_radiation_type CuK\a
_diffrn_radiation_wavelength 1.54184
_diffrn_reflns_av_R_equivalents 0.0195
_diffrn_reflns_av_sigmaI/netI 0.0234
_diffrn_reflns_limit_h_max 13
_diffrn_reflns_limit_h_min -11
_diffrn_reflns_limit_k_max 14
_diffrn_reflns_limit_k_min -14
_diffrn_reflns_limit_l_max 24
_diffrn_reflns_limit_l_min -21
_diffrn_reflns_number 17840
_diffrn_reflns_theta_full 67.49
_diffrn_reflns_theta_max 67.49
_diffrn_reflns_theta_min 3.91
_exptl_absorpt_coefficient_mu 1.860
_exptl_absorpt_correction_T_max 1.00000
_exptl_absorpt_correction_T_min 0.82594
_exptl_absorpt_correction_type multi-scan
_exptl_absorpt_process_details
;
CrysAlisPro 1.171.38.43c (Rigaku Oxford Diffraction, 2015)
Empirical absorption correction using spherical harmonics,
 implemented in SCALE3 ABSPACK scaling algorithm.
;
_exptl_crystal_colour red
_exptl_crystal_density_diffrn 1.203
_exptl_crystal_density_method 'not measured'
_exptl_crystal_description rhomb
_exptl_crystal_F_000 1008
_exptl_crystal_size_max 0.19
_exptl_crystal_size_mid 0.17
_exptl_crystal_size_min 0.16
_refine_diff_density_max 0.337
_refine_diff_density_min -0.416
_refine_diff_density_rms 0.043
_refine_ls_extinction_method none
_refine_ls_goodness_of_fit_ref 1.037
_refine_ls_hydrogen_treatment constr
_refine_ls_matrix_type full
_refine_ls_number_parameters 570
_refine_ls_number_reflns 9299
_refine_ls_number_restraints 0
_refine_ls_restrained_S_all 1.037
_refine_ls_R_factor_all 0.0341
_refine_ls_R_factor_gt 0.0308
_refine_ls_shift/su_max 0.001
_refine_ls_shift/su_mean 0.000
_refine_ls_structure_factor_coef Fsqd
_refine_ls_weighting_details 'calc w=1/[\s^2^(Fo^2^)+(0.0419P)^2^+0.9470P] where P=(Fo^2^+2Fc^2^)/3'
_refine_ls_weighting_scheme calc
_refine_ls_wR_factor_gt 0.0797
_refine_ls_wR_factor_ref 0.0823
_reflns_number_gt 8534
_reflns_number_total 9299
_reflns_threshold_expression >2sigma(I)
_cod_data_source_file ja7b07167_si_002.cif
_cod_data_source_block Si-Xant-Si-Ni-PMe3-complex-3
_cod_original_cell_volume 2590.25(13)
_cod_original_sg_symbol_H-M P-1
_cod_database_code 4126390

loop_
_symmetry_equiv_pos_as_xyz
'x, y, z'
'-x, -y, -z'

loop_
_atom_site_label
_atom_site_type_symbol
_atom_site_fract_x
_atom_site_fract_y
_atom_site_fract_z
_atom_site_U_iso_or_equiv
_atom_site_adp_type
_atom_site_occupancy
_atom_site_symmetry_multiplicity
_atom_site_calc_flag
_atom_site_refinement_flags
Ni1 Ni 0.05192(2) 0.13152(2) 0.285457(12) 0.01992(7) Uani 1 1 d .
P1 P 0.07526(4) 0.15279(4) 0.39476(2) 0.02996(10) Uani 1 1 d .
Si1 Si 0.12210(4) 0.31128(3) 0.273790(19) 0.02010(9) Uani 1 1 d .
O1 O -0.06674(9) 0.19773(8) 0.13581(5) 0.0213(2) Uani 1 1 d .
N1 N 0.09322(12) 0.44373(11) 0.32970(6) 0.0241(3) Uani 1 1 d .
C1 C -0.25326(14) 0.09003(13) 0.15872(8) 0.0243(3) Uani 1 1 d .
P2 P 0.17659(4) 0.03177(4) 0.26087(2) 0.03060(10) Uani 1 1 d .
Si2 Si -0.14093(3) 0.03300(3) 0.214487(19) 0.02047(9) Uani 1 1 d .
N2 N 0.27946(12) 0.43527(11) 0.32432(6) 0.0250(3) Uani 1 1 d .
C2 C -0.38711(15) 0.05859(14) 0.14635(9) 0.0320(3) Uani 1 1 d .
H2 H -0.4312 0.0040 0.1670 0.038 Uiso 1 1 calc R
N3 N -0.27627(12) -0.08158(11) 0.23043(7) 0.0249(3) Uani 1 1 d .
C3 C -0.45644(15) 0.10574(16) 0.10450(10) 0.0372(4) Uani 1 1 d .
H3 H -0.5467 0.0844 0.0979 0.045 Uiso 1 1 calc R
N4 N -0.18936(11) -0.12064(10) 0.14778(6) 0.0226(2) Uani 1 1 d .
C4 C -0.39552(15) 0.18352(15) 0.07227(9) 0.0324(3) Uani 1 1 d .
H4 H -0.4443 0.2145 0.0436 0.039 Uiso 1 1 calc R
C5 C -0.26341(14) 0.21642(13) 0.08159(7) 0.0242(3) Uani 1 1 d .
C6 C -0.19872(13) 0.16835(12) 0.12516(7) 0.0218(3) Uani 1 1 d .
C7 C -0.18647(14) 0.29148(14) 0.04403(7) 0.0257(3) Uani 1 1 d .
C8 C -0.05590(14) 0.36426(13) 0.09324(7) 0.0234(3) Uani 1 1 d .
C9 C 0.01464(16) 0.47892(14) 0.09635(8) 0.0295(3) Uani 1 1 d .
H9 H -0.0165 0.5166 0.0652 0.035 Uiso 1 1 calc R
C10 C 0.13065(17) 0.53814(14) 0.14507(8) 0.0342(4) Uani 1 1 d .
H10 H 0.1816 0.6139 0.1449 0.041 Uiso 1 1 calc R
C11 C 0.17255(16) 0.48749(14) 0.19396(8) 0.0313(3) Uani 1 1 d .
H11 H 0.2501 0.5314 0.2281 0.038 Uiso 1 1 calc R
C12 C 0.10430(14) 0.37353(13) 0.19482(7) 0.0236(3) Uani 1 1 d .
C13 C -0.00366(13) 0.31430(12) 0.14036(7) 0.0211(3) Uani 1 1 d .
C14 C -0.17035(17) 0.20565(17) -0.01802(8) 0.0376(4) Uani 1 1 d .
H14A H -0.1182 0.2510 -0.0423 0.056 Uiso 1 1 calc R
H14B H -0.2547 0.1583 -0.0489 0.056 Uiso 1 1 calc R
H14C H -0.1279 0.1529 -0.0024 0.056 Uiso 1 1 calc R
C15 C -0.25485(17) 0.37138(17) 0.01825(9) 0.0361(4) Uani 1 1 d .
H15A H -0.2652 0.4272 0.0572 0.054 Uiso 1 1 calc R
H15B H -0.3393 0.3225 -0.0121 0.054 Uiso 1 1 calc R
H15C H -0.2039 0.4156 -0.0069 0.054 Uiso 1 1 calc R
C16 C 0.21814(15) 0.50284(13) 0.35408(7) 0.0255(3) Uani 1 1 d .
C17 C 0.41829(15) 0.45590(15) 0.33149(8) 0.0314(3) Uani 1 1 d .
C18 C 0.42552(17) 0.36014(18) 0.27250(11) 0.0464(5) Uani 1 1 d .
H18A H 0.3783 0.2819 0.2752 0.070 Uiso 1 1 calc R
H18B H 0.5153 0.3663 0.2753 0.070 Uiso 1 1 calc R
H18C H 0.3876 0.3706 0.2291 0.070 Uiso 1 1 calc R
C19 C 0.48207(18) 0.4429(2) 0.39907(11) 0.0539(6) Uani 1 1 d .
H20A H 0.4769 0.5044 0.4370 0.081 Uiso 1 1 calc R
H20B H 0.5721 0.4516 0.4009 0.081 Uiso 1 1 calc R
H20C H 0.4382 0.3645 0.4027 0.081 Uiso 1 1 calc R
C20 C 0.49021(18) 0.57606(18) 0.32495(13) 0.0519(5) Uani 1 1 d .
H19A H 0.4468 0.5866 0.2827 0.078 Uiso 1 1 calc R
H19B H 0.5781 0.5798 0.3237 0.078 Uiso 1 1 calc R
H19C H 0.4920 0.6391 0.3642 0.078 Uiso 1 1 calc R
C21 C -0.0164(2) 0.51873(19) 0.41538(9) 0.0470(5) Uani 1 1 d .
H23A H -0.0043 0.4573 0.4363 0.070 Uiso 1 1 calc R
H23B H -0.0975 0.5310 0.4200 0.070 Uiso 1 1 calc R
H23C H 0.0544 0.5930 0.4384 0.070 Uiso 1 1 calc R
C22 C -0.13679(16) 0.37078(15) 0.30306(9) 0.0366(4) Uani 1 1 d .
H22A H -0.1422 0.3483 0.2540 0.055 Uiso 1 1 calc R
H22B H -0.2139 0.3890 0.3105 0.055 Uiso 1 1 calc R
H22C H -0.1299 0.3050 0.3211 0.055 Uiso 1 1 calc R
C23 C -0.0273(2) 0.57882(18) 0.30752(12) 0.0486(5) Uani 1 1 d .
H24A H 0.0453 0.6509 0.3324 0.073 Uiso 1 1 calc R
H24B H -0.1076 0.5947 0.3100 0.073 Uiso 1 1 calc R
H24C H -0.0248 0.5544 0.2596 0.073 Uiso 1 1 calc R
C24 C -0.01918(15) 0.47963(13) 0.33963(8) 0.0286(3) Uani 1 1 d .
C25 C 0.27759(16) 0.62281(14) 0.40523(8) 0.0307(3) Uani 1 1 d .
C26 C 0.29604(18) 0.72366(14) 0.38310(9) 0.0372(4) Uani 1 1 d .
H26 H 0.2712 0.7160 0.3358 0.045 Uiso 1 1 calc R
C27 C 0.3506(2) 0.83515(15) 0.43017(10) 0.0446(4) Uani 1 1 d .
H27 H 0.3634 0.9039 0.4150 0.053 Uiso 1 1 calc R
C28 C 0.3865(2) 0.84680(16) 0.49921(10) 0.0464(5) Uani 1 1 d .
H28 H 0.4234 0.9234 0.5313 0.056 Uiso 1 1 calc R
C29 C 0.3686(2) 0.74733(16) 0.52139(9) 0.0450(5) Uani 1 1 d .
H29 H 0.3937 0.7554 0.5688 0.054 Uiso 1 1 calc R
C30 C 0.31388(18) 0.63511(15) 0.47449(9) 0.0376(4) Uani 1 1 d .
H30 H 0.3013 0.5666 0.4899 0.045 Uiso 1 1 calc R
C31 C -0.27401(13) -0.16884(13) 0.17950(8) 0.0237(3) Uani 1 1 d .
C32 C -0.18463(15) -0.16805(13) 0.07627(8) 0.0270(3) Uani 1 1 d .
C33 C -0.31094(18) -0.1844(2) 0.02706(10) 0.0511(5) Uani 1 1 d .
H33A H -0.3795 -0.2486 0.0322 0.077 Uiso 1 1 calc R
H33B H -0.3027 -0.2044 -0.0200 0.077 Uiso 1 1 calc R
H33C H -0.3316 -0.1106 0.0374 0.077 Uiso 1 1 calc R
C34 C -0.07992(17) -0.07578(16) 0.06210(9) 0.0389(4) Uani 1 1 d .
H34A H -0.0982 -0.0008 0.0699 0.058 Uiso 1 1 calc R
H34B H -0.0764 -0.1030 0.0145 0.058 Uiso 1 1 calc R
H34C H 0.0026 -0.0638 0.0927 0.058 Uiso 1 1 calc R
C35 C -0.1573(3) -0.28507(17) 0.06348(11) 0.0537(5) Uani 1 1 d .
H35A H -0.0801 -0.2764 0.0974 0.081 Uiso 1 1 calc R
H35B H -0.1441 -0.3072 0.0176 0.081 Uiso 1 1 calc R
H35C H -0.2301 -0.3470 0.0672 0.081 Uiso 1 1 calc R
C36 C -0.33747(15) -0.08573(14) 0.28733(9) 0.0308(3) Uani 1 1 d .
C37 C -0.32915(18) 0.04270(15) 0.31929(10) 0.0384(4) Uani 1 1 d .
H37A H -0.2405 0.0949 0.3291 0.058 Uiso 1 1 calc R
H37B H -0.3566 0.0489 0.3618 0.058 Uiso 1 1 calc R
H37C H -0.3849 0.0665 0.2874 0.058 Uiso 1 1 calc R
C38 C -0.26514(19) -0.13104(17) 0.33884(9) 0.0406(4) Uani 1 1 d .
H38A H -0.2738 -0.2139 0.3177 0.061 Uiso 1 1 calc R
H38B H -0.3008 -0.1256 0.3788 0.061 Uiso 1 1 calc R
H38C H -0.1743 -0.0827 0.3531 0.061 Uiso 1 1 calc R
C39 C -0.47906(16) -0.16186(16) 0.26344(10) 0.0393(4) Uani 1 1 d .
H39A H -0.5228 -0.1375 0.2269 0.059 Uiso 1 1 calc R
H39B H -0.5186 -0.1514 0.3019 0.059 Uiso 1 1 calc R
H39C H -0.4865 -0.2455 0.2462 0.059 Uiso 1 1 calc R
C40 C -0.34523(14) -0.29813(13) 0.16364(8) 0.0261(3) Uani 1 1 d .
C41 C -0.28278(15) -0.37025(14) 0.18699(8) 0.0290(3) Uani 1 1 d .
H41 H -0.1963 -0.3370 0.2133 0.035 Uiso 1 1 calc R
C42 C -0.34628(18) -0.49057(14) 0.17199(9) 0.0348(4) Uani 1 1 d .
H42 H -0.3035 -0.5396 0.1883 0.042 Uiso 1 1 calc R
C43 C -0.47208(18) -0.53958(14) 0.13316(9) 0.0381(4) Uani 1 1 d .
H43 H -0.5151 -0.6223 0.1225 0.046 Uiso 1 1 calc R
C44 C -0.53469(17) -0.46860(16) 0.10997(9) 0.0400(4) Uani 1 1 d .
H44 H -0.6210 -0.5024 0.0834 0.048 Uiso 1 1 calc R
C45 C -0.47195(15) -0.34745(15) 0.12536(9) 0.0345(4) Uani 1 1 d .
H45 H -0.5157 -0.2984 0.1097 0.041 Uiso 1 1 calc R
C46 C 0.33127(16) 0.06484(17) 0.32285(10) 0.0412(4) Uani 1 1 d .
H46A H 0.3160 0.0596 0.3672 0.062 Uiso 1 1 calc R
H46B H 0.3867 0.1450 0.3279 0.062 Uiso 1 1 calc R
H46C H 0.3730 0.0074 0.3063 0.062 Uiso 1 1 calc R
C47 C 0.2417(2) 0.0327(3) 0.18558(11) 0.0659(7) Uani 1 1 d .
H47A H 0.2862 -0.0260 0.1792 0.099 Uiso 1 1 calc R
H47B H 0.3020 0.1117 0.1924 0.099 Uiso 1 1 calc R
H47C H 0.1715 0.0128 0.1450 0.099 Uiso 1 1 calc R
C48 C 0.1154(2) -0.12906(17) 0.24897(16) 0.0705(8) Uani 1 1 d .
H48A H 0.1826 -0.1637 0.2411 0.106 Uiso 1 1 calc R
H48B H 0.0409 -0.1660 0.2095 0.106 Uiso 1 1 calc R
H48C H 0.0903 -0.1430 0.2900 0.106 Uiso 1 1 calc R
C49 C 0.2199(2) 0.2709(2) 0.45139(10) 0.0573(6) Uani 1 1 d .
H49A H 0.2216 0.2738 0.4991 0.086 Uiso 1 1 calc R
H49B H 0.2192 0.3473 0.4447 0.086 Uiso 1 1 calc R
H49C H 0.2961 0.2546 0.4406 0.086 Uiso 1 1 calc R
C50 C 0.09810(19) 0.03271(19) 0.43045(10) 0.0452(4) Uani 1 1 d .
H50A H 0.1723 0.0132 0.4190 0.068 Uiso 1 1 calc R
H50B H 0.0214 -0.0377 0.4110 0.068 Uiso 1 1 calc R
H50C H 0.1127 0.0590 0.4802 0.068 Uiso 1 1 calc R
C51 C -0.0385(2) 0.18845(18) 0.44380(9) 0.0470(5) Uani 1 1 d .
H51A H 0.0021 0.2118 0.4928 0.071 Uiso 1 1 calc R
H51B H -0.1151 0.1186 0.4322 0.071 Uiso 1 1 calc R
H51C H -0.0630 0.2539 0.4324 0.071 Uiso 1 1 calc R

loop_
_atom_site_aniso_label
_atom_site_aniso_U_11
_atom_site_aniso_U_22
_atom_site_aniso_U_33
_atom_site_aniso_U_23
_atom_site_aniso_U_13
_atom_site_aniso_U_12
Ni1 0.02100(13) 0.01740(12) 0.02063(13) 0.00611(9) 0.00338(9) 0.00591(9)
P1 0.0354(2) 0.0290(2) 0.02277(19) 0.01075(16) 0.00501(16) 0.00530(17)
Si1 0.02104(19) 0.01766(18) 0.01862(18) 0.00591(14) 0.00114(14) 0.00362(14)
O1 0.0185(5) 0.0190(5) 0.0249(5) 0.0061(4) 0.0024(4) 0.0061(4)
N1 0.0287(6) 0.0197(6) 0.0201(6) 0.0047(5) 0.0008(5) 0.0062(5)
C1 0.0220(7) 0.0202(7) 0.0276(7) 0.0040(6) 0.0026(6) 0.0069(6)
P2 0.02299(19) 0.0253(2) 0.0374(2) -0.00004(16) 0.00110(16) 0.01012(15)
Si2 0.01897(18) 0.01723(18) 0.02473(19) 0.00633(15) 0.00488(15) 0.00544(14)
N2 0.0238(6) 0.0209(6) 0.0248(6) 0.0085(5) -0.0009(5) 0.0017(5)
C2 0.0237(8) 0.0300(8) 0.0434(9) 0.0147(7) 0.0072(7) 0.0080(6)
N3 0.0233(6) 0.0200(6) 0.0316(7) 0.0082(5) 0.0081(5) 0.0062(5)
C3 0.0198(7) 0.0416(10) 0.0508(10) 0.0169(8) 0.0044(7) 0.0111(7)
N4 0.0196(6) 0.0197(6) 0.0255(6) 0.0043(5) 0.0029(5) 0.0052(5)
C4 0.0259(8) 0.0366(9) 0.0360(9) 0.0128(7) 0.0013(7) 0.0143(7)
C5 0.0249(7) 0.0247(7) 0.0215(7) 0.0029(6) 0.0026(6) 0.0107(6)
C6 0.0192(7) 0.0206(7) 0.0220(7) 0.0011(5) 0.0026(5) 0.0070(5)
C7 0.0276(7) 0.0320(8) 0.0184(7) 0.0063(6) 0.0037(6) 0.0136(6)
C8 0.0276(7) 0.0274(7) 0.0178(6) 0.0068(6) 0.0067(6) 0.0122(6)
C9 0.0396(9) 0.0301(8) 0.0229(7) 0.0136(6) 0.0078(6) 0.0129(7)
C10 0.0430(9) 0.0261(8) 0.0301(8) 0.0142(7) 0.0070(7) 0.0026(7)
C11 0.0331(8) 0.0268(8) 0.0262(8) 0.0103(6) 0.0001(6) 0.0001(6)
C12 0.0247(7) 0.0236(7) 0.0207(7) 0.0076(6) 0.0037(6) 0.0057(6)
C13 0.0238(7) 0.0200(7) 0.0204(7) 0.0062(5) 0.0072(6) 0.0073(6)
C14 0.0397(9) 0.0457(10) 0.0224(8) 0.0006(7) 0.0068(7) 0.0144(8)
C15 0.0345(9) 0.0485(10) 0.0345(9) 0.0234(8) 0.0070(7) 0.0198(8)
C16 0.0334(8) 0.0198(7) 0.0190(7) 0.0086(6) -0.0014(6) 0.0045(6)
C17 0.0228(7) 0.0328(8) 0.0338(8) 0.0159(7) 0.0003(6) 0.0008(6)
C18 0.0303(9) 0.0480(11) 0.0576(12) 0.0126(9) 0.0141(8) 0.0080(8)
C19 0.0304(9) 0.0882(16) 0.0460(11) 0.0350(11) 0.0007(8) 0.0169(10)
C20 0.0324(9) 0.0400(10) 0.0782(15) 0.0263(10) 0.0096(10) -0.0011(8)
C21 0.0537(11) 0.0552(12) 0.0315(9) 0.0009(8) 0.0094(8) 0.0276(10)
C22 0.0291(8) 0.0336(9) 0.0432(10) 0.0039(7) 0.0075(7) 0.0112(7)
C23 0.0459(11) 0.0415(10) 0.0669(13) 0.0289(10) 0.0070(10) 0.0216(9)
C24 0.0346(8) 0.0242(7) 0.0263(8) 0.0055(6) 0.0032(6) 0.0130(7)
C25 0.0346(8) 0.0206(7) 0.0278(8) 0.0040(6) -0.0025(7) 0.0036(6)
C26 0.0475(10) 0.0238(8) 0.0314(8) 0.0080(7) -0.0007(7) 0.0048(7)
C27 0.0550(11) 0.0215(8) 0.0478(11) 0.0082(8) 0.0050(9) 0.0044(8)
C28 0.0544(11) 0.0239(8) 0.0412(10) -0.0040(7) -0.0009(9) 0.0015(8)
C29 0.0565(12) 0.0340(9) 0.0279(9) -0.0010(7) -0.0064(8) 0.0080(8)
C30 0.0479(10) 0.0259(8) 0.0283(8) 0.0052(7) -0.0047(7) 0.0068(7)
C31 0.0186(7) 0.0206(7) 0.0299(8) 0.0074(6) 0.0005(6) 0.0065(6)
C32 0.0279(8) 0.0242(7) 0.0245(7) 0.0025(6) 0.0030(6) 0.0077(6)
C33 0.0327(9) 0.0795(15) 0.0309(9) 0.0137(10) -0.0006(8) 0.0096(10)
C34 0.0414(10) 0.0336(9) 0.0347(9) 0.0007(7) 0.0165(8) 0.0049(7)
C35 0.0950(17) 0.0355(10) 0.0443(11) 0.0111(9) 0.0317(11) 0.0344(11)
C36 0.0300(8) 0.0278(8) 0.0376(9) 0.0126(7) 0.0156(7) 0.0073(6)
C37 0.0429(10) 0.0310(9) 0.0443(10) 0.0088(8) 0.0233(8) 0.0113(7)
C38 0.0476(10) 0.0383(9) 0.0373(9) 0.0163(8) 0.0117(8) 0.0112(8)
C39 0.0326(9) 0.0342(9) 0.0537(11) 0.0154(8) 0.0207(8) 0.0068(7)
C40 0.0245(7) 0.0207(7) 0.0288(7) 0.0060(6) 0.0033(6) 0.0040(6)
C41 0.0295(8) 0.0253(8) 0.0299(8) 0.0079(6) 0.0041(6) 0.0075(6)
C42 0.0482(10) 0.0240(8) 0.0344(9) 0.0106(7) 0.0123(8) 0.0122(7)
C43 0.0485(10) 0.0201(8) 0.0353(9) 0.0026(7) 0.0130(8) -0.0020(7)
C44 0.0320(9) 0.0323(9) 0.0398(9) 0.0037(7) 0.0013(7) -0.0035(7)
C45 0.0265(8) 0.0294(8) 0.0404(9) 0.0093(7) -0.0005(7) 0.0042(7)
C46 0.0286(8) 0.0442(10) 0.0505(11) 0.0137(9) 0.0020(8) 0.0166(8)
C47 0.0417(11) 0.102(2) 0.0375(11) -0.0148(12) 0.0080(9) 0.0291(12)
C48 0.0402(11) 0.0244(9) 0.126(2) -0.0015(12) -0.0037(13) 0.0138(8)
C49 0.0610(13) 0.0562(13) 0.0281(9) 0.0109(9) -0.0020(9) -0.0130(10)
C50 0.0453(10) 0.0545(12) 0.0452(10) 0.0329(9) 0.0105(9) 0.0164(9)
C51 0.0647(13) 0.0465(11) 0.0315(9) 0.0091(8) 0.0179(9) 0.0192(10)

loop_
_atom_type_symbol
_atom_type_description
_atom_type_scat_dispersion_real
_atom_type_scat_dispersion_imag
_atom_type_scat_source
C C 0.0181 0.0091 'International Tables Vol C Tables 4.2.6.8 and 6.1.1.4'
H H 0.0000 0.0000 'International Tables Vol C Tables 4.2.6.8 and 6.1.1.4'
N N 0.0311 0.0180 'International Tables Vol C Tables 4.2.6.8 and 6.1.1.4'
O O 0.0492 0.0322 'International Tables Vol C Tables 4.2.6.8 and 6.1.1.4'
Si Si 0.2541 0.3302 'International Tables Vol C Tables 4.2.6.8 and 6.1.1.4'
P P 0.2955 0.4335 'International Tables Vol C Tables 4.2.6.8 and 6.1.1.4'
Ni Ni -3.0029 0.5091 'International Tables Vol C Tables 4.2.6.8 and 6.1.1.4'

loop_
_geom_angle_atom_site_label_1
_geom_angle_atom_site_label_2
_geom_angle_atom_site_label_3
_geom_angle
P2 Ni1 P1 102.193(19)
P2 Ni1 Si1 111.328(18)
P1 Ni1 Si1 107.076(17)
P2 Ni1 Si2 107.603(17)
P1 Ni1 Si2 118.813(18)
Si1 Ni1 Si2 109.614(17)
C49 P1 C51 96.95(10)
C49 P1 C50 96.81(10)
C51 P1 C50 96.20(9)
C49 P1 Ni1 115.51(7)
C51 P1 Ni1 125.17(7)
C50 P1 Ni1 120.33(7)
N1 Si1 N2 68.03(6)
N1 Si1 C12 91.40(6)
N2 Si1 C12 94.09(6)
N1 Si1 Ni1 121.62(4)
N2 Si1 Ni1 127.37(4)
C12 Si1 Ni1 133.07(5)
N1 Si1 C16 34.04(5)
N2 Si1 C16 33.99(6)
C12 Si1 C16 93.66(6)
Ni1 Si1 C16 132.69(4)
C13 O1 C6 114.70(11)
C16 N1 C24 130.89(13)
C16 N1 Si1 92.58(10)
C24 N1 Si1 136.26(10)
C6 C1 C2 114.67(14)
C6 C1 Si2 117.97(11)
C2 C1 Si2 127.34(12)
C47 P2 C48 100.25(14)
C47 P2 C46 96.35(9)
C48 P2 C46 97.76(10)
C47 P2 Ni1 121.40(9)
C48 P2 Ni1 117.07(8)
C46 P2 Ni1 119.33(6)
N3 Si2 N4 67.98(5)
N3 Si2 C1 94.79(6)
N4 Si2 C1 94.06(6)
N3 Si2 Ni1 126.41(4)
N4 Si2 Ni1 125.73(4)
C1 Si2 Ni1 129.41(5)
N3 Si2 C31 33.98(5)
N4 Si2 C31 34.09(5)
C1 Si2 C31 97.20(6)
Ni1 Si2 C31 133.38(4)
C16 N2 C17 130.89(13)
C16 N2 Si1 92.24(9)
C17 N2 Si1 136.86(11)
C3 C2 C1 121.39(15)
C31 N3 C36 130.45(13)
C31 N3 Si2 93.07(9)
C36 N3 Si2 134.51(10)
C4 C3 C2 120.84(15)
C31 N4 C32 127.26(12)
C31 N4 Si2 91.48(9)
C32 N4 Si2 137.42(10)
C3 C4 C5 120.43(15)
C4 C5 C6 116.18(14)
C4 C5 C7 125.59(14)
C6 C5 C7 118.04(13)
C1 C6 O1 115.06(12)
C1 C6 C5 126.47(13)
O1 C6 C5 118.45(13)
C8 C7 C5 107.40(12)
C8 C7 C15 111.29(13)
C5 C7 C15 112.20(13)
C8 C7 C14 110.08(12)
C5 C7 C14 107.37(13)
C15 C7 C14 108.42(13)
C9 C8 C13 116.79(14)
C9 C8 C7 125.10(13)
C13 C8 C7 118.09(13)
C10 C9 C8 119.95(14)
C11 C10 C9 120.52(15)
C10 C11 C12 122.27(15)
C13 C12 C11 114.14(13)
C13 C12 Si1 118.28(11)
C11 C12 Si1 125.68(11)
O1 C13 C12 115.89(12)
O1 C13 C8 118.37(13)
C12 C13 C8 125.65(13)
N2 C16 N1 107.14(12)
N2 C16 C25 126.69(14)
N1 C16 C25 126.17(14)
N2 C16 Si1 53.76(7)
N1 C16 Si1 53.38(7)
C25 C16 Si1 179.23(12)
N2 C17 C18 105.05(13)
N2 C17 C20 113.47(14)
C18 C17 C20 108.03(16)
N2 C17 C19 111.38(14)
C18 C17 C19 109.58(16)
C20 C17 C19 109.17(16)
N1 C24 C22 106.49(12)
N1 C24 C21 111.40(13)
C22 C24 C21 109.02(15)
N1 C24 C23 110.94(14)
C22 C24 C23 108.72(14)
C21 C24 C23 110.16(15)
C30 C25 C26 119.48(15)
C30 C25 C16 120.94(14)
C26 C25 C16 119.57(14)
C27 C26 C25 119.95(16)
C28 C27 C26 120.28(17)
C29 C28 C27 120.02(16)
C28 C29 C30 120.07(17)
C25 C30 C29 120.20(16)
N3 C31 N4 107.21(12)
N3 C31 C40 126.69(14)
N4 C31 C40 125.96(13)
N3 C31 Si2 52.96(7)
N4 C31 Si2 54.43(7)
C40 C31 Si2 172.89(11)
N4 C32 C34 107.32(12)
N4 C32 C35 112.75(13)
C34 C32 C35 109.65(15)
N4 C32 C33 109.98(13)
C34 C32 C33 107.54(15)
C35 C32 C33 109.45(16)
N3 C36 C38 110.00(13)
N3 C36 C39 112.75(14)
C38 C36 C39 110.09(14)
N3 C36 C37 104.91(12)
C38 C36 C37 110.97(15)
C39 C36 C37 108.01(14)
C41 C40 C45 119.55(14)
C41 C40 C31 119.15(13)
C45 C40 C31 121.30(14)
C42 C41 C40 120.12(15)
C41 C42 C43 120.14(16)
C44 C43 C42 120.06(15)
C43 C44 C45 120.15(16)
C40 C45 C44 119.97(16)

loop_
_geom_bond_atom_site_label_1
_geom_bond_atom_site_label_2
_geom_bond_distance
Ni1 P2 2.1484(5)
Ni1 P1 2.1869(5)
Ni1 Si1 2.2134(4)
Ni1 Si2 2.2254(4)
P1 C49 1.8389(19)
P1 C51 1.849(2)
P1 C50 1.8507(18)
Si1 N1 1.9098(13)
Si1 N2 1.9187(12)
Si1 C12 1.9649(15)
Si1 C16 2.3770(15)
O1 C13 1.3834(17)
O1 C6 1.3890(17)
N1 C16 1.332(2)
N1 C24 1.477(2)
C1 C6 1.385(2)
C1 C2 1.405(2)
C1 Si2 1.9401(15)
P2 C47 1.841(2)
P2 C48 1.843(2)
P2 C46 1.8517(17)
Si2 N3 1.9009(13)
Si2 N4 1.9350(12)
Si2 C31 2.3781(15)
N2 C16 1.330(2)
N2 C17 1.483(2)
C2 C3 1.391(2)
N3 C31 1.331(2)
N3 C36 1.472(2)
C3 C4 1.387(2)
N4 C31 1.3334(19)
N4 C32 1.4829(19)
C4 C5 1.391(2)
C5 C6 1.394(2)
C5 C7 1.528(2)
C7 C8 1.526(2)
C7 C15 1.531(2)
C7 C14 1.539(2)
C8 C9 1.392(2)
C8 C13 1.396(2)
C9 C10 1.390(2)
C10 C11 1.386(2)
C11 C12 1.404(2)
C12 C13 1.392(2)
C16 C25 1.495(2)
C17 C18 1.522(3)
C17 C20 1.523(2)
C17 C19 1.524(2)
C21 C24 1.529(2)
C22 C24 1.523(2)
C23 C24 1.531(2)
C25 C30 1.387(2)
C25 C26 1.392(2)
C26 C27 1.385(2)
C27 C28 1.384(3)
C28 C29 1.377(3)
C29 C30 1.390(2)
C31 C40 1.495(2)
C32 C34 1.515(2)
C32 C35 1.522(2)
C32 C33 1.529(2)
C36 C38 1.526(2)
C36 C39 1.530(2)
C36 C37 1.532(2)
C40 C41 1.388(2)
C40 C45 1.390(2)
C41 C42 1.385(2)
C42 C43 1.385(3)
C43 C44 1.376(3)
C44 C45 1.391(2)
